data_4073737
loop_
_publ_author_name
'Jaroschik, Florian'
'Shima, Takanori'
'Li, Xiaofang'
'Mori, Kyouichi'
'Ricard, Louis'
'Le Goff, Xavier-Fr\'ed\'eric'
'Nief, Fran\,cois'
'Hou, Zhaomin'

_publ_section_title
;
 Synthesis, Characterization, and Reactivity of
 Mono(phospholyl)lanthanoid(III) Bis(dimethylaminobenzyl) Complexes
;
_journal_issue 23
_journal_name_full Organometallics
_journal_page_first 5654
_journal_paper_doi 10.1021/om7005936
_journal_volume 26
_journal_year 2007
_chemical_formula_sum 'C32 H48 N2 P Sm'
_chemical_formula_weight 642.04
_chemical_name_systematic
; 
 ? 
;
_space_group_IT_number 4
_symmetry_cell_setting monoclinic
_symmetry_space_group_name_Hall 'P 2yb'
_symmetry_space_group_name_H-M 'P 1 21 1'
_atom_sites_solution_hydrogens geom
_atom_sites_solution_primary direct
_atom_sites_solution_secondary difmap
_audit_creation_method SHELXL-97
_cell_angle_alpha 90.00
_cell_angle_beta 92.095(1)
_cell_angle_gamma 90.00
_cell_formula_units_Z 4
_cell_length_a 15.379(1)
_cell_length_b 12.077(1)
_cell_length_c 16.759(1)
_cell_measurement_temperature 163.0(1)
_cell_measurement_theta_max 27.5
_cell_measurement_theta_min 0.998
_cell_volume 3110.6(4)
_computing_cell_refinement 'Bruker SMART'
_computing_data_collection 'Bruker SMART'
_computing_data_reduction 'Bruker SMART'
_computing_molecular_graphics 'ORTEP-III (Farrugia, 1999)'
_computing_structure_refinement 'SHELXL-97 (Sheldrick, 1997)'
_computing_structure_solution 'SHELXS-97 (Sheldrick, 1990)'
_diffrn_ambient_temperature 163(2)
_diffrn_measured_fraction_theta_full 0.969
_diffrn_measured_fraction_theta_max 0.969
_diffrn_measurement_device_type 'CCD area detector'
_diffrn_measurement_method 'phi and omega scans'
_diffrn_radiation_monochromator graphite
_diffrn_radiation_source 'fine-focus sealed tube'
_diffrn_radiation_type MoK\a
_diffrn_radiation_wavelength 0.71073
_diffrn_reflns_av_R_equivalents 0.0199
_diffrn_reflns_av_sigmaI/netI 0.0406
_diffrn_reflns_limit_h_max 19
_diffrn_reflns_limit_h_min -17
_diffrn_reflns_limit_k_max 15
_diffrn_reflns_limit_k_min -15
_diffrn_reflns_limit_l_max 19
_diffrn_reflns_limit_l_min -21
_diffrn_reflns_number 19491
_diffrn_reflns_theta_full 27.55
_diffrn_reflns_theta_max 27.55
_diffrn_reflns_theta_min 1.32
_exptl_absorpt_coefficient_mu 1.961
_exptl_absorpt_correction_T_max 0.8281
_exptl_absorpt_correction_T_min 0.4406
_exptl_absorpt_correction_type empirical
_exptl_absorpt_process_details 'Bruker SADABS'
_exptl_crystal_colour black
_exptl_crystal_density_diffrn 1.371
_exptl_crystal_density_method 'not measured'
_exptl_crystal_description block
_exptl_crystal_F_000 1324
_exptl_crystal_size_max 0.50
_exptl_crystal_size_mid 0.20
_exptl_crystal_size_min 0.10
_refine_diff_density_max 0.973
_refine_diff_density_min -0.585
_refine_diff_density_rms 0.060
_refine_ls_abs_structure_details 'Flack H D (1983), Acta Cryst. A39, 876-881'
_refine_ls_abs_structure_Flack 0.008(6)
_refine_ls_extinction_method none
_refine_ls_goodness_of_fit_ref 0.984
_refine_ls_hydrogen_treatment constr
_refine_ls_matrix_type full
_refine_ls_number_parameters 673
_refine_ls_number_reflns 12494
_refine_ls_number_restraints 1
_refine_ls_restrained_S_all 0.984
_refine_ls_R_factor_all 0.0285
_refine_ls_R_factor_gt 0.0259
_refine_ls_shift/su_max 0.002
_refine_ls_shift/su_mean 0.000
_refine_ls_structure_factor_coef Fsqd
_refine_ls_weighting_details 'calc w=1/[\s^2^(Fo^2^)+(0.0211P)^2^+0.0000P] where P=(Fo^2^+2Fc^2^)/3'
_refine_ls_weighting_scheme calc
_refine_ls_wR_factor_gt 0.0526
_refine_ls_wR_factor_ref 0.0534
_reflns_number_gt 11773
_reflns_number_total 12494
_reflns_threshold_expression >2sigma(I)
_cod_data_source_file om7005936-file003.cif
_cod_data_source_block 1011j
_cod_depositor_comments
;
The following automatic conversions were performed:

'_symmetry_cell_setting' value 'Monoclinic' changed to 'monoclinic'
according to /home/saulius/struct/CIF-dictionaries/cif_core.dic
dictionary named 'cif_core.dic' version 2.4.1 from 2010-06-29.

Automatic conversion script
Id: cif_fix_values 1715 2011-07-08 13:25:40Z adriana 
;
_cod_original_sg_symbol_H-M 'P21     '
_cod_database_code 4073737

loop_
_symmetry_equiv_pos_as_xyz
'x, y, z'
'-x, y+1/2, -z'

loop_
_atom_site_label
_atom_site_type_symbol
_atom_site_fract_x
_atom_site_fract_y
_atom_site_fract_z
_atom_site_U_iso_or_equiv
_atom_site_adp_type
_atom_site_occupancy
_atom_site_symmetry_multiplicity
_atom_site_calc_flag
_atom_site_refinement_flags
Sm1 Sm 0.230851(10) 0.292778(13) 0.450221(10) 0.03196(5) Uani 1 1 d .
P1 P 0.38343(6) 0.42976(9) 0.50934(7) 0.0385(2) Uani 1 1 d .
N1 N 0.3510(2) 0.1544(3) 0.4038(2) 0.0460(8) Uani 1 1 d .
N2 N 0.06648(18) 0.2799(3) 0.40420(19) 0.0450(8) Uani 1 1 d .
C1 C 0.2989(2) 0.5126(3) 0.4662(2) 0.0330(8) Uani 1 1 d .
C2 C 0.2251(2) 0.5105(3) 0.5129(2) 0.0324(8) Uani 1 1 d .
C3 C 0.2362(2) 0.4429(3) 0.5828(2) 0.0332(8) Uani 1 1 d .
C4 C 0.3179(2) 0.3941(3) 0.5901(2) 0.0351(8) Uani 1 1 d .
C5 C 0.3171(3) 0.5917(3) 0.3966(2) 0.0432(10) Uani 1 1 d .
C6 C 0.4003(3) 0.5576(3) 0.3549(3) 0.0598(12) Uani 1 1 d .
H6A H 0.4502 0.5626 0.3928 0.090 Uiso 1 1 calc R
H6B H 0.4094 0.6071 0.3096 0.090 Uiso 1 1 calc R
H6C H 0.3944 0.4812 0.3356 0.090 Uiso 1 1 calc R
C7 C 0.2441(3) 0.5976(4) 0.3324(3) 0.0650(14) Uani 1 1 d .
H7A H 0.2289 0.5226 0.3145 0.098 Uiso 1 1 calc R
H7B H 0.2636 0.6411 0.2871 0.098 Uiso 1 1 calc R
H7C H 0.1929 0.6330 0.3546 0.098 Uiso 1 1 calc R
C8 C 0.3317(3) 0.7085(3) 0.4318(3) 0.0628(13) Uani 1 1 d .
H8A H 0.2785 0.7334 0.4568 0.094 Uiso 1 1 calc R
H8B H 0.3461 0.7598 0.3890 0.094 Uiso 1 1 calc R
H8C H 0.3796 0.7063 0.4719 0.094 Uiso 1 1 calc R
C9 C 0.1450(2) 0.5833(3) 0.5033(3) 0.0467(10) Uani 1 1 d .
H9A H 0.1482 0.6428 0.5431 0.070 Uiso 1 1 calc R
H9B H 0.0928 0.5387 0.5110 0.070 Uiso 1 1 calc R
H9C H 0.1424 0.6155 0.4496 0.070 Uiso 1 1 calc R
C10 C 0.1660(2) 0.4426(3) 0.6442(2) 0.0435(9) Uani 1 1 d .
H10A H 0.1783 0.3841 0.6836 0.065 Uiso 1 1 calc R
H10B H 0.1093 0.4291 0.6175 0.065 Uiso 1 1 calc R
H10C H 0.1652 0.5145 0.6713 0.065 Uiso 1 1 calc R
C11 C 0.3544(3) 0.3289(3) 0.6634(2) 0.0468(10) Uani 1 1 d .
C12 C 0.4499(3) 0.2957(5) 0.6515(3) 0.0743(14) Uani 1 1 d .
H12A H 0.4849 0.3625 0.6443 0.111 Uiso 1 1 calc R
H12B H 0.4532 0.2485 0.6042 0.111 Uiso 1 1 calc R
H12C H 0.4722 0.2551 0.6986 0.111 Uiso 1 1 calc R
C13 C 0.3036(3) 0.2213(4) 0.6776(3) 0.0639(13) Uani 1 1 d .
H13A H 0.3277 0.1842 0.7255 0.096 Uiso 1 1 calc R
H13B H 0.3085 0.1723 0.6314 0.096 Uiso 1 1 calc R
H13C H 0.2422 0.2389 0.6850 0.096 Uiso 1 1 calc R
C14 C 0.3544(3) 0.4021(4) 0.7378(3) 0.0662(14) Uani 1 1 d .
H14A H 0.2944 0.4223 0.7493 0.099 Uiso 1 1 calc R
H14B H 0.3882 0.4693 0.7285 0.099 Uiso 1 1 calc R
H14C H 0.3805 0.3615 0.7833 0.099 Uiso 1 1 calc R
C15 C 0.2574(2) 0.3029(4) 0.3038(2) 0.0477(9) Uani 1 1 d .
H15A H 0.2117 0.3450 0.2738 0.057 Uiso 1 1 calc R
H15B H 0.3155 0.3333 0.2926 0.057 Uiso 1 1 calc R
C16 C 0.2517(3) 0.1844(4) 0.2895(2) 0.0451(10) Uani 1 1 d .
C17 C 0.1963(3) 0.1391(4) 0.2296(3) 0.0601(12) Uani 1 1 d .
H17 H 0.1675 0.1880 0.1929 0.072 Uiso 1 1 calc R
C18 C 0.1818(4) 0.0277(5) 0.2217(3) 0.0764(16) Uani 1 1 d .
H18 H 0.1420 0.0009 0.1815 0.092 Uiso 1 1 calc R
C19 C 0.2245(4) -0.0445(4) 0.2715(4) 0.0789(17) Uani 1 1 d .
H19 H 0.2154 -0.1219 0.2656 0.095 Uiso 1 1 calc R
C20 C 0.2813(4) -0.0052(4) 0.3310(3) 0.0647(14) Uani 1 1 d .
H20 H 0.3116 -0.0558 0.3654 0.078 Uiso 1 1 calc R
C21 C 0.2944(3) 0.1077(3) 0.3408(2) 0.0408(9) Uani 1 1 d .
C22 C 0.3710(3) 0.0764(4) 0.4703(3) 0.0728(15) Uani 1 1 d .
H22A H 0.3166 0.0470 0.4905 0.109 Uiso 1 1 calc R
H22B H 0.4031 0.1153 0.5134 0.109 Uiso 1 1 calc R
H22C H 0.4064 0.0152 0.4510 0.109 Uiso 1 1 calc R
C23 C 0.4347(3) 0.1930(4) 0.3704(3) 0.0646(13) Uani 1 1 d .
H23A H 0.4680 0.1289 0.3528 0.097 Uiso 1 1 calc R
H23B H 0.4686 0.2333 0.4117 0.097 Uiso 1 1 calc R
H23C H 0.4222 0.2421 0.3248 0.097 Uiso 1 1 calc R
C24 C 0.1564(3) 0.1271(3) 0.5082(3) 0.0459(10) Uani 1 1 d .
H24A H 0.1384 0.0714 0.4675 0.055 Uiso 1 1 calc R
H24B H 0.1908 0.0917 0.5523 0.055 Uiso 1 1 calc R
C25 C 0.0833(3) 0.1936(3) 0.5360(3) 0.0448(10) Uani 1 1 d .
C26 C 0.0561(3) 0.1873(4) 0.6154(3) 0.0564(12) Uani 1 1 d .
H26 H 0.0833 0.1347 0.6503 0.068 Uiso 1 1 calc R
C27 C -0.0076(3) 0.2535(4) 0.6444(3) 0.0665(14) Uani 1 1 d .
H27 H -0.0235 0.2466 0.6984 0.080 Uiso 1 1 calc R
C28 C -0.0491(3) 0.3307(5) 0.5951(3) 0.0696(14) Uani 1 1 d .
H28 H -0.0935 0.3767 0.6150 0.084 Uiso 1 1 calc R
C29 C -0.0251(2) 0.3402(4) 0.5167(3) 0.0572(12) Uani 1 1 d .
H29 H -0.0533 0.3930 0.4827 0.069 Uiso 1 1 calc R
C30 C 0.0400(2) 0.2732(3) 0.4868(2) 0.0432(9) Uani 1 1 d .
C31 C 0.0425(3) 0.3836(4) 0.3626(3) 0.0663(15) Uani 1 1 d .
H31A H -0.0211 0.3894 0.3576 0.099 Uiso 1 1 calc R
H31B H 0.0667 0.3835 0.3093 0.099 Uiso 1 1 calc R
H31C H 0.0658 0.4468 0.3932 0.099 Uiso 1 1 calc R
C32 C 0.0292(3) 0.1855(4) 0.3571(3) 0.0613(13) Uani 1 1 d .
H32A H 0.0440 0.1158 0.3843 0.092 Uiso 1 1 calc R
H32B H 0.0533 0.1854 0.3038 0.092 Uiso 1 1 calc R
H32C H -0.0342 0.1933 0.3523 0.092 Uiso 1 1 calc R
Sm2 Sm 0.728707(11) 0.317871(13) 0.075854(10) 0.03619(5) Uani 1 1 d .
P2 P 0.81841(6) 0.44357(9) 0.21019(6) 0.0385(2) Uani 1 1 d .
N3 N 0.8635(2) 0.1835(3) 0.1046(2) 0.0519(10) Uani 1 1 d .
N4 N 0.61593(19) 0.3155(3) -0.04569(18) 0.0484(8) Uani 1 1 d .
C33 C 0.7804(3) 0.5346(3) 0.1346(2) 0.0407(9) Uani 1 1 d .
C34 C 0.6891(2) 0.5376(3) 0.1308(2) 0.0373(8) Uani 1 1 d .
C35 C 0.6501(2) 0.4654(3) 0.1865(2) 0.0356(8) Uani 1 1 d .
C36 C 0.7110(2) 0.4070(3) 0.2347(2) 0.0328(8) Uani 1 1 d .
C37 C 0.8431(3) 0.6134(4) 0.0911(3) 0.0543(11) Uani 1 1 d .
C38 C 0.9371(3) 0.5755(5) 0.1063(3) 0.0803(17) Uani 1 1 d .
H38A H 0.9435 0.4992 0.0875 0.120 Uiso 1 1 calc R
H38B H 0.9518 0.5790 0.1636 0.120 Uiso 1 1 calc R
H38C H 0.9763 0.6240 0.0775 0.120 Uiso 1 1 calc R
C39 C 0.8258(4) 0.6193(4) 0.0013(3) 0.0747(16) Uani 1 1 d .
H39A H 0.8267 0.5445 -0.0212 0.112 Uiso 1 1 calc R
H39B H 0.8708 0.6644 -0.0228 0.112 Uiso 1 1 calc R
H39C H 0.7686 0.6530 -0.0100 0.112 Uiso 1 1 calc R
C40 C 0.8344(4) 0.7298(4) 0.1283(3) 0.0876(18) Uani 1 1 d .
H40A H 0.8785 0.7791 0.1068 0.131 Uiso 1 1 calc R
H40B H 0.8430 0.7247 0.1864 0.131 Uiso 1 1 calc R
H40C H 0.7763 0.7594 0.1153 0.131 Uiso 1 1 calc R
C41 C 0.6327(3) 0.6225(4) 0.0855(3) 0.0613(12) Uani 1 1 d .
H41A H 0.5769 0.5886 0.0692 0.092 Uiso 1 1 calc R
H41B H 0.6626 0.6473 0.0381 0.092 Uiso 1 1 calc R
H41C H 0.6223 0.6861 0.1202 0.092 Uiso 1 1 calc R
C42 C 0.5525(2) 0.4652(4) 0.1953(3) 0.0495(10) Uani 1 1 d .
H42A H 0.5349 0.3954 0.2199 0.074 Uiso 1 1 calc R
H42B H 0.5234 0.4727 0.1426 0.074 Uiso 1 1 calc R
H42C H 0.5361 0.5273 0.2293 0.074 Uiso 1 1 calc R
C43 C 0.6921(2) 0.3371(3) 0.3090(2) 0.0387(8) Uani 1 1 d .
C44 C 0.7761(3) 0.3081(5) 0.3544(2) 0.0655(12) Uani 1 1 d .
H44A H 0.7628 0.2652 0.4021 0.098 Uiso 1 1 calc R
H44B H 0.8066 0.3762 0.3704 0.098 Uiso 1 1 calc R
H44C H 0.8131 0.2640 0.3202 0.098 Uiso 1 1 calc R
C45 C 0.6451(3) 0.2294(3) 0.2872(3) 0.0573(12) Uani 1 1 d .
H45A H 0.5903 0.2463 0.2581 0.086 Uiso 1 1 calc R
H45B H 0.6329 0.1885 0.3360 0.086 Uiso 1 1 calc R
H45C H 0.6819 0.1843 0.2535 0.086 Uiso 1 1 calc R
C46 C 0.6371(3) 0.4033(4) 0.3664(2) 0.0580(12) Uani 1 1 d .
H46A H 0.5785 0.4136 0.3427 0.087 Uiso 1 1 calc R
H46B H 0.6641 0.4757 0.3764 0.087 Uiso 1 1 calc R
H46C H 0.6335 0.3629 0.4169 0.087 Uiso 1 1 calc R
C47 C 0.8388(3) 0.3227(4) -0.0295(2) 0.0514(10) Uani 1 1 d .
H47A H 0.8174 0.3615 -0.0784 0.062 Uiso 1 1 calc R
H47B H 0.8948 0.3551 -0.0102 0.062 Uiso 1 1 calc R
C48 C 0.8436(3) 0.2028(4) -0.0403(2) 0.0441(10) Uani 1 1 d .
C49 C 0.8322(3) 0.1503(5) -0.1140(3) 0.0602(13) Uani 1 1 d .
H49 H 0.8266 0.1950 -0.1606 0.072 Uiso 1 1 calc R
C50 C 0.8286(4) 0.0388(5) -0.1226(3) 0.0801(17) Uani 1 1 d .
H50 H 0.8197 0.0075 -0.1743 0.096 Uiso 1 1 calc R
C51 C 0.8378(4) -0.0295(5) -0.0568(4) 0.0852(18) Uani 1 1 d .
H51 H 0.8355 -0.1077 -0.0626 0.102 Uiso 1 1 calc R
C52 C 0.8501(3) 0.0178(4) 0.0167(4) 0.0674(15) Uani 1 1 d .
H52 H 0.8569 -0.0286 0.0623 0.081 Uiso 1 1 calc R
C53 C 0.8530(3) 0.1308(4) 0.0266(3) 0.0473(10) Uani 1 1 d .
C54 C 0.8441(4) 0.1108(5) 0.1717(3) 0.0837(19) Uani 1 1 d .
H54A H 0.7884 0.0733 0.1607 0.126 Uiso 1 1 calc R
H54B H 0.8405 0.1550 0.2205 0.126 Uiso 1 1 calc R
H54C H 0.8903 0.0555 0.1788 0.126 Uiso 1 1 calc R
C55 C 0.9546(3) 0.2257(5) 0.1179(3) 0.0709(15) Uani 1 1 d .
H55A H 0.9954 0.1633 0.1185 0.106 Uiso 1 1 calc R
H55B H 0.9595 0.2647 0.1692 0.106 Uiso 1 1 calc R
H55C H 0.9686 0.2768 0.0748 0.106 Uiso 1 1 calc R
C56 C 0.6322(3) 0.1511(4) 0.0753(3) 0.0530(11) Uani 1 1 d .
H56A H 0.6426 0.1004 0.0302 0.064 Uiso 1 1 calc R
H56B H 0.6354 0.1101 0.1264 0.064 Uiso 1 1 calc R
C57 C 0.5521(3) 0.2149(4) 0.0643(3) 0.0503(11) Uani 1 1 d .
C58 C 0.4806(3) 0.2028(4) 0.1151(3) 0.0659(14) Uani 1 1 d .
H58 H 0.4833 0.1475 0.1554 0.079 Uiso 1 1 calc R
C59 C 0.4074(3) 0.2687(5) 0.1079(3) 0.0813(19) Uani 1 1 d .
H59 H 0.3608 0.2577 0.1428 0.098 Uiso 1 1 calc R
C60 C 0.4013(3) 0.3502(5) 0.0508(4) 0.0809(18) Uani 1 1 d .
H60 H 0.3508 0.3955 0.0463 0.097 Uiso 1 1 calc R
C61 C 0.4685(3) 0.3657(4) 0.0003(3) 0.0630(13) Uani 1 1 d .
H61 H 0.4638 0.4212 -0.0398 0.076 Uiso 1 1 calc R
C62 C 0.5434(2) 0.3012(4) 0.0070(2) 0.0494(10) Uani 1 1 d .
C63 C 0.6196(4) 0.4263(4) -0.0849(3) 0.0710(15) Uani 1 1 d .
H63A H 0.5686 0.4357 -0.1210 0.107 Uiso 1 1 calc R
H63B H 0.6727 0.4315 -0.1154 0.107 Uiso 1 1 calc R
H63C H 0.6201 0.4844 -0.0441 0.107 Uiso 1 1 calc R
C64 C 0.6143(3) 0.2315(4) -0.1091(3) 0.0646(14) Uani 1 1 d .
H64A H 0.6148 0.1575 -0.0851 0.097 Uiso 1 1 calc R
H64B H 0.6655 0.2404 -0.1416 0.097 Uiso 1 1 calc R
H64C H 0.5614 0.2406 -0.1429 0.097 Uiso 1 1 calc R

loop_
_atom_site_aniso_label
_atom_site_aniso_U_11
_atom_site_aniso_U_22
_atom_site_aniso_U_33
_atom_site_aniso_U_23
_atom_site_aniso_U_13
_atom_site_aniso_U_12
Sm1 0.03133(8) 0.03016(10) 0.03437(9) -0.00160(8) 0.00102(7) -0.00119(8)
P1 0.0291(5) 0.0379(6) 0.0483(6) -0.0012(5) 0.0015(4) 0.0016(4)
N1 0.0432(19) 0.051(2) 0.045(2) 0.0033(16) 0.0074(16) 0.0129(16)
N2 0.0324(15) 0.051(2) 0.052(2) 0.0023(17) -0.0034(14) -0.0032(15)
C1 0.0369(19) 0.0259(18) 0.036(2) -0.0016(15) -0.0013(16) -0.0032(15)
C2 0.0326(19) 0.0239(18) 0.041(2) -0.0032(15) -0.0013(16) 0.0011(14)
C3 0.0336(19) 0.0265(18) 0.039(2) -0.0069(15) 0.0022(16) -0.0032(15)
C4 0.036(2) 0.032(2) 0.037(2) 0.0009(16) -0.0020(16) -0.0005(16)
C5 0.053(2) 0.034(2) 0.043(2) 0.0024(17) 0.012(2) -0.0052(18)
C6 0.078(3) 0.042(2) 0.061(3) -0.005(2) 0.027(2) -0.018(2)
C7 0.084(4) 0.066(3) 0.045(3) 0.016(2) 0.000(3) 0.005(3)
C8 0.091(4) 0.037(2) 0.061(3) -0.002(2) 0.013(3) -0.009(2)
C9 0.043(2) 0.044(2) 0.053(3) -0.0021(19) -0.004(2) 0.0105(19)
C10 0.048(2) 0.044(2) 0.039(2) -0.0044(18) 0.0093(18) -0.0006(19)
C11 0.059(2) 0.042(2) 0.038(2) 0.0019(18) -0.0132(18) 0.008(2)
C12 0.068(3) 0.077(3) 0.075(3) 0.005(3) -0.024(2) 0.027(3)
C13 0.095(4) 0.048(3) 0.047(3) 0.006(2) -0.013(3) 0.004(3)
C14 0.092(4) 0.055(3) 0.050(3) 0.000(2) -0.026(3) 0.009(3)
C15 0.063(2) 0.043(2) 0.0380(19) 0.0073(19) 0.0066(17) 0.004(2)
C16 0.051(2) 0.052(3) 0.034(2) -0.0026(19) 0.0154(19) 0.001(2)
C17 0.070(3) 0.073(3) 0.038(3) -0.010(2) 0.008(2) 0.006(3)
C18 0.080(4) 0.087(4) 0.063(4) -0.040(3) 0.012(3) -0.018(3)
C19 0.112(5) 0.046(3) 0.081(4) -0.029(3) 0.038(4) -0.025(3)
C20 0.088(4) 0.042(3) 0.066(3) -0.001(2) 0.029(3) 0.009(3)
C21 0.046(2) 0.036(2) 0.041(2) -0.0032(18) 0.0151(19) 0.0012(18)
C22 0.076(3) 0.087(4) 0.055(3) 0.010(3) 0.005(3) 0.043(3)
C23 0.045(3) 0.077(3) 0.072(3) -0.010(3) 0.017(2) 0.005(2)
C24 0.044(2) 0.040(2) 0.053(3) 0.0098(19) 0.001(2) -0.0035(18)
C25 0.040(2) 0.042(2) 0.052(3) -0.0031(19) 0.0005(19) -0.0149(18)
C26 0.056(3) 0.065(3) 0.049(3) 0.002(2) 0.005(2) -0.024(2)
C27 0.059(3) 0.085(4) 0.057(3) -0.018(3) 0.021(2) -0.026(3)
C28 0.048(3) 0.082(4) 0.080(4) -0.032(3) 0.023(2) -0.014(3)
C29 0.035(2) 0.057(3) 0.079(3) -0.013(2) -0.005(2) -0.0047(19)
C30 0.0307(18) 0.045(2) 0.053(2) -0.0102(19) -0.0023(17) -0.0085(16)
C31 0.046(3) 0.079(4) 0.072(4) 0.019(3) -0.016(3) -0.001(2)
C32 0.049(3) 0.082(4) 0.053(3) -0.012(3) 0.004(2) -0.009(2)
Sm2 0.03934(10) 0.03741(11) 0.03171(10) -0.00220(8) -0.00029(7) 0.00205(8)
P2 0.0328(5) 0.0450(6) 0.0378(6) 0.0010(4) -0.0007(4) -0.0032(4)
N3 0.063(2) 0.057(2) 0.036(2) 0.0045(17) 0.0058(17) 0.0260(19)
N4 0.0468(17) 0.056(2) 0.0418(17) -0.0014(18) -0.0051(14) -0.0019(18)
C33 0.047(2) 0.040(2) 0.036(2) 0.0002(17) 0.0049(18) -0.0079(18)
C34 0.044(2) 0.036(2) 0.032(2) 0.0025(15) -0.0029(17) 0.0071(16)
C35 0.034(2) 0.038(2) 0.034(2) -0.0061(16) 0.0002(16) 0.0019(16)
C36 0.0343(19) 0.033(2) 0.0308(19) -0.0021(15) 0.0006(15) -0.0035(15)
C37 0.067(3) 0.045(2) 0.052(3) 0.003(2) 0.017(2) -0.016(2)
C38 0.059(3) 0.089(4) 0.095(4) 0.008(3) 0.027(3) -0.032(3)
C39 0.103(4) 0.062(3) 0.061(4) 0.011(3) 0.034(3) -0.008(3)
C40 0.123(5) 0.054(3) 0.088(4) -0.002(3) 0.029(4) -0.031(3)
C41 0.076(3) 0.055(3) 0.052(3) 0.007(2) -0.001(2) 0.022(2)
C42 0.036(2) 0.059(3) 0.053(3) -0.006(2) 0.0027(19) 0.0055(19)
C43 0.046(2) 0.040(2) 0.0300(18) 0.0029(16) 0.0042(16) 0.0024(17)
C44 0.067(3) 0.080(3) 0.049(2) 0.024(3) 0.001(2) 0.010(3)
C45 0.074(3) 0.044(3) 0.056(3) 0.001(2) 0.019(2) -0.007(2)
C46 0.083(3) 0.053(3) 0.039(2) -0.002(2) 0.020(2) 0.002(2)
C47 0.053(2) 0.053(3) 0.048(2) 0.011(2) 0.0064(18) 0.005(2)
C48 0.038(2) 0.057(3) 0.038(2) 0.0041(19) 0.0050(18) 0.0077(19)
C49 0.063(3) 0.079(4) 0.038(3) 0.001(2) -0.002(2) 0.018(3)
C50 0.089(4) 0.089(4) 0.060(4) -0.026(3) -0.010(3) 0.012(3)
C51 0.086(4) 0.051(3) 0.118(5) -0.020(3) 0.004(4) -0.002(3)
C52 0.076(4) 0.045(3) 0.082(4) 0.005(3) 0.013(3) 0.009(3)
C53 0.044(2) 0.052(3) 0.046(3) 0.005(2) 0.0076(19) 0.0124(19)
C54 0.101(4) 0.103(4) 0.049(3) 0.035(3) 0.022(3) 0.049(4)
C55 0.051(3) 0.102(4) 0.059(3) -0.016(3) -0.013(2) 0.026(3)
C56 0.059(3) 0.051(3) 0.049(3) 0.000(2) -0.002(2) -0.011(2)
C57 0.049(2) 0.054(3) 0.048(3) -0.015(2) 0.003(2) -0.019(2)
C58 0.064(3) 0.076(3) 0.059(3) -0.019(3) 0.011(2) -0.033(3)
C59 0.049(3) 0.118(5) 0.078(4) -0.051(4) 0.015(3) -0.030(3)
C60 0.043(3) 0.114(5) 0.086(4) -0.040(4) -0.002(3) 0.000(3)
C61 0.050(3) 0.075(3) 0.063(3) -0.023(3) -0.011(2) 0.004(2)
C62 0.0403(19) 0.060(3) 0.048(2) -0.017(2) -0.0049(16) -0.005(2)
C63 0.079(4) 0.071(4) 0.062(4) 0.015(3) -0.010(3) -0.003(3)
C64 0.056(3) 0.088(4) 0.049(3) -0.015(3) -0.003(2) 0.006(3)

loop_
_atom_type_symbol
_atom_type_description
_atom_type_scat_dispersion_real
_atom_type_scat_dispersion_imag
_atom_type_scat_source
C C 0.0033 0.0016 'International Tables Vol C Tables 4.2.6.8 and 6.1.1.4'
H H 0.0000 0.0000 'International Tables Vol C Tables 4.2.6.8 and 6.1.1.4'
N N 0.0061 0.0033 'International Tables Vol C Tables 4.2.6.8 and 6.1.1.4'
P P 0.1023 0.0942 'International Tables Vol C Tables 4.2.6.8 and 6.1.1.4'
Sm Sm -0.1638 3.4418 'International Tables Vol C Tables 4.2.6.8 and 6.1.1.4'

loop_
_geom_angle_atom_site_label_1
_geom_angle_atom_site_label_2
_geom_angle_atom_site_label_3
_geom_angle
C15 Sm1 C24 120.63(14)
C15 Sm1 N2 84.54(11)
C24 Sm1 N2 67.60(12)
C15 Sm1 N1 66.41(12)
C24 Sm1 N1 86.77(12)
N2 Sm1 N1 123.77(11)
C15 Sm1 C2 109.04(12)
C24 Sm1 C2 124.98(12)
N2 Sm1 C2 96.96(10)
N1 Sm1 C2 136.97(10)
C15 Sm1 C1 88.51(12)
C24 Sm1 C1 150.55(13)
N2 Sm1 C1 115.35(10)
N1 Sm1 C1 111.00(11)
C2 Sm1 C1 28.51(10)
C15 Sm1 C3 136.66(12)
C24 Sm1 C3 101.77(12)
N2 Sm1 C3 105.41(10)
N1 Sm1 C3 129.09(10)
C2 Sm1 C3 29.11(10)
C1 Sm1 C3 48.78(10)
C15 Sm1 C4 132.72(12)
C24 Sm1 C4 102.96(13)
N2 Sm1 C4 131.99(10)
N1 Sm1 C4 101.36(10)
C2 Sm1 C4 48.28(10)
C1 Sm1 C4 51.85(10)
C3 Sm1 C4 27.73(9)
C15 Sm1 C25 130.26(12)
C24 Sm1 C25 29.51(12)
N2 Sm1 C25 51.33(11)
N1 Sm1 C25 116.27(11)
C2 Sm1 C25 99.17(11)
C1 Sm1 C25 127.57(11)
C3 Sm1 C25 83.17(10)
C4 Sm1 C25 96.63(10)
C15 Sm1 P1 98.20(9)
C24 Sm1 P1 132.07(10)
N2 Sm1 P1 149.52(8)
N1 Sm1 P1 84.19(8)
C2 Sm1 P1 53.31(7)
C1 Sm1 P1 35.04(7)
C3 Sm1 P1 52.93(7)
C4 Sm1 P1 34.68(7)
C25 Sm1 P1 131.31(8)
C15 Sm1 C16 28.56(13)
C24 Sm1 C16 93.70(13)
N2 Sm1 C16 81.05(11)
N1 Sm1 C16 50.43(11)
C2 Sm1 C16 137.54(11)
C1 Sm1 C16 115.75(11)
C3 Sm1 C16 164.52(10)
C4 Sm1 C16 146.65(11)
C25 Sm1 C16 111.29(11)
P1 Sm1 C16 115.14(8)
C15 Sm1 C30 113.33(11)
C24 Sm1 C30 53.28(12)
N2 Sm1 C30 28.79(10)
N1 Sm1 C30 134.96(11)
C2 Sm1 C30 87.35(10)
C1 Sm1 C30 114.03(10)
C3 Sm1 C30 83.86(10)
C4 Sm1 C30 106.78(10)
C25 Sm1 C30 27.25(11)
P1 Sm1 C30 136.54(7)
C16 Sm1 C30 106.35(11)
C4 P1 C1 91.15(17)
C4 P1 Sm1 70.08(12)
C1 P1 Sm1 67.94(11)
C21 N1 C22 113.6(4)
C21 N1 C23 110.4(3)
C22 N1 C23 108.8(3)
C21 N1 Sm1 93.0(2)
C22 N1 Sm1 108.1(2)
C23 N1 Sm1 122.4(3)
C30 N2 C31 115.0(4)
C30 N2 C32 110.2(3)
C31 N2 C32 108.3(3)
C30 N2 Sm1 91.36(19)
C31 N2 Sm1 108.1(2)
C32 N2 Sm1 123.4(3)
C2 C1 C5 127.3(3)
C2 C1 P1 111.0(3)
C5 C1 P1 120.5(3)
C2 C1 Sm1 74.64(19)
C5 C1 Sm1 125.5(2)
P1 C1 Sm1 77.01(12)
C1 C2 C3 113.1(3)
C1 C2 C9 126.9(3)
C3 C2 C9 119.3(3)
C1 C2 Sm1 76.85(19)
C3 C2 Sm1 76.68(19)
C9 C2 Sm1 122.3(2)
C4 C3 C2 113.3(3)
C4 C3 C10 127.0(3)
C2 C3 C10 119.3(3)
C4 C3 Sm1 78.5(2)
C2 C3 Sm1 74.21(19)
C10 C3 Sm1 121.6(2)
C3 C4 C11 126.0(3)
C3 C4 P1 111.5(3)
C11 C4 P1 122.0(3)
C3 C4 Sm1 73.7(2)
C11 C4 Sm1 124.4(2)
P1 C4 Sm1 75.24(13)
C7 C5 C6 107.2(4)
C7 C5 C1 114.4(3)
C6 C5 C1 110.8(3)
C7 C5 C8 108.6(4)
C6 C5 C8 107.9(3)
C1 C5 C8 107.8(3)
C5 C6 H6A 109.5
C5 C6 H6B 109.5
H6A C6 H6B 109.5
C5 C6 H6C 109.5
H6A C6 H6C 109.5
H6B C6 H6C 109.5
C5 C7 H7A 109.5
C5 C7 H7B 109.5
H7A C7 H7B 109.5
C5 C7 H7C 109.5
H7A C7 H7C 109.5
H7B C7 H7C 109.5
C5 C8 H8A 109.5
C5 C8 H8B 109.5
H8A C8 H8B 109.5
C5 C8 H8C 109.5
H8A C8 H8C 109.5
H8B C8 H8C 109.5
C2 C9 H9A 109.5
C2 C9 H9B 109.5
H9A C9 H9B 109.5
C2 C9 H9C 109.5
H9A C9 H9C 109.5
H9B C9 H9C 109.5
C3 C10 H10A 109.5
C3 C10 H10B 109.5
H10A C10 H10B 109.5
C3 C10 H10C 109.5
H10A C10 H10C 109.5
H10B C10 H10C 109.5
C14 C11 C13 110.3(4)
C14 C11 C12 106.5(3)
C13 C11 C12 107.0(4)
C14 C11 C4 110.0(3)
C13 C11 C4 112.4(3)
C12 C11 C4 110.5(3)
C11 C12 H12A 109.5
C11 C12 H12B 109.5
H12A C12 H12B 109.5
C11 C12 H12C 109.5
H12A C12 H12C 109.5
H12B C12 H12C 109.5
C11 C13 H13A 109.5
C11 C13 H13B 109.5
H13A C13 H13B 109.5
C11 C13 H13C 109.5
H13A C13 H13C 109.5
H13B C13 H13C 109.5
C11 C14 H14A 109.5
C11 C14 H14B 109.5
H14A C14 H14B 109.5
C11 C14 H14C 109.5
H14A C14 H14C 109.5
H14B C14 H14C 109.5
C16 C15 Sm1 95.9(2)
C16 C15 H15A 112.6
Sm1 C15 H15A 112.6
C16 C15 H15B 112.6
Sm1 C15 H15B 112.6
H15A C15 H15B 110.1
C17 C16 C21 115.9(4)
C17 C16 C15 122.3(4)
C21 C16 C15 121.5(4)
C17 C16 Sm1 136.5(3)
C21 C16 Sm1 78.6(2)
C15 C16 Sm1 55.54(19)
C18 C17 C16 123.0(5)
C18 C17 H17 118.5
C16 C17 H17 118.5
C19 C18 C17 119.8(5)
C19 C18 H18 120.1
C17 C18 H18 120.1
C18 C19 C20 120.0(5)
C18 C19 H19 120.0
C20 C19 H19 120.0
C19 C20 C21 120.4(5)
C19 C20 H20 119.8
C21 C20 H20 119.8
C20 C21 C16 120.8(4)
C20 C21 N1 123.1(4)
C16 C21 N1 116.1(4)
N1 C22 H22A 109.5
N1 C22 H22B 109.5
H22A C22 H22B 109.5
N1 C22 H22C 109.5
H22A C22 H22C 109.5
H22B C22 H22C 109.5
N1 C23 H23A 109.5
N1 C23 H23B 109.5
H23A C23 H23B 109.5
N1 C23 H23C 109.5
H23A C23 H23C 109.5
H23B C23 H23C 109.5
C25 C24 Sm1 93.0(2)
C25 C24 H24A 113.1
Sm1 C24 H24A 113.1
C25 C24 H24B 113.1
Sm1 C24 H24B 113.1
H24A C24 H24B 110.5
C26 C25 C30 115.9(4)
C26 C25 C24 121.7(4)
C30 C25 C24 122.3(4)
C26 C25 Sm1 137.2(3)
C30 C25 Sm1 78.3(2)
C24 C25 Sm1 57.5(2)
C27 C26 C25 122.9(5)
C27 C26 H26 118.5
C25 C26 H26 118.5
C26 C27 C28 120.2(5)
C26 C27 H27 119.9
C28 C27 H27 119.9
C29 C28 C27 119.3(5)
C29 C28 H28 120.4
C27 C28 H28 120.4
C28 C29 C30 120.9(5)
C28 C29 H29 119.6
C30 C29 H29 119.6
C29 C30 C25 120.9(4)
C29 C30 N2 122.5(4)
C25 C30 N2 116.6(3)
C29 C30 Sm1 137.8(3)
C25 C30 Sm1 74.5(2)
N2 C30 Sm1 59.85(16)
N2 C31 H31A 109.5
N2 C31 H31B 109.5
H31A C31 H31B 109.5
N2 C31 H31C 109.5
H31A C31 H31C 109.5
H31B C31 H31C 109.5
N2 C32 H32A 109.5
N2 C32 H32B 109.5
H32A C32 H32B 109.5
N2 C32 H32C 109.5
H32A C32 H32C 109.5
H32B C32 H32C 109.5
C47 Sm2 C56 115.76(15)
C47 Sm2 N4 84.10(12)
C56 Sm2 N4 67.26(13)
C47 Sm2 N3 66.28(12)
C56 Sm2 N3 88.18(13)
N4 Sm2 N3 128.43(11)
C47 Sm2 C35 139.16(13)
C56 Sm2 C35 103.79(13)
N4 Sm2 C35 103.05(10)
N3 Sm2 C35 127.21(11)
C47 Sm2 C34 111.23(13)
C56 Sm2 C34 127.61(13)
N4 Sm2 C34 96.67(11)
N3 Sm2 C34 132.51(11)
C35 Sm2 C34 28.70(10)
C47 Sm2 C36 137.11(12)
C56 Sm2 C36 103.14(13)
N4 Sm2 C36 129.47(10)
N3 Sm2 C36 99.15(10)
C35 Sm2 C36 28.19(10)
C34 Sm2 C36 48.33(10)
C47 Sm2 C33 91.99(13)
C56 Sm2 C33 152.12(13)
N4 Sm2 C33 115.99(11)
N3 Sm2 C33 106.67(11)
C35 Sm2 C33 48.43(11)
C34 Sm2 C33 28.12(10)
C36 Sm2 C33 52.06(10)
C47 Sm2 C57 127.12(13)
C56 Sm2 C57 29.15(13)
N4 Sm2 C57 51.10(11)
N3 Sm2 C57 117.28(12)
C35 Sm2 C57 84.09(11)
C34 Sm2 C57 101.64(11)
C36 Sm2 C57 95.67(11)
C33 Sm2 C57 129.46(11)
C47 Sm2 P2 102.34(10)
C56 Sm2 P2 131.68(11)
N4 Sm2 P2 149.04(8)
N3 Sm2 P2 80.74(8)
C35 Sm2 P2 52.82(7)
C34 Sm2 P2 52.61(7)
C36 Sm2 P2 34.89(7)
C33 Sm2 P2 34.64(8)
C57 Sm2 P2 130.53(8)
C47 Sm2 C48 28.81(13)
C56 Sm2 C48 89.33(14)
N4 Sm2 C48 83.14(10)
N3 Sm2 C48 50.60(11)
C35 Sm2 C48 166.80(11)
C34 Sm2 C48 140.03(12)
C36 Sm2 C48 147.39(10)
C33 Sm2 C48 118.40(11)
C57 Sm2 C48 108.62(12)
P2 Sm2 C48 116.87(8)
C47 Sm2 C62 112.59(12)
C56 Sm2 C62 52.97(14)
N4 Sm2 C62 28.62(9)
N3 Sm2 C62 137.81(13)
C35 Sm2 C62 82.84(10)
C34 Sm2 C62 88.62(12)
C36 Sm2 C62 104.79(10)
C33 Sm2 C62 115.47(12)
C57 Sm2 C62 27.23(12)
P2 Sm2 C62 135.64(8)
C48 Sm2 C62 106.72(11)
C33 P2 C36 91.94(18)
C33 P2 Sm2 69.22(13)
C36 P2 Sm2 69.02(12)
C53 N3 C54 114.0(4)
C53 N3 C55 110.7(3)
C54 N3 C55 107.8(4)
C53 N3 Sm2 92.5(2)
C54 N3 Sm2 108.9(3)
C55 N3 Sm2 122.5(3)
C62 N4 C64 111.3(3)
C62 N4 C63 114.5(4)
C64 N4 C63 107.4(4)
C62 N4 Sm2 91.74(19)
C64 N4 Sm2 124.2(3)
C63 N4 Sm2 107.3(3)
C34 C33 C37 126.8(4)
C34 C33 P2 110.8(3)
C37 C33 P2 121.6(3)
C34 C33 Sm2 75.3(2)
C37 C33 Sm2 124.1(3)
P2 C33 Sm2 76.14(14)
C33 C34 C35 113.4(3)
C33 C34 C41 126.1(4)
C35 C34 C41 119.5(4)
C33 C34 Sm2 76.6(2)
C35 C34 Sm2 75.2(2)
C41 C34 Sm2 125.6(3)
C36 C35 C34 113.4(3)
C36 C35 C42 125.8(4)
C34 C35 C42 120.5(3)
C36 C35 Sm2 76.9(2)
C34 C35 Sm2 76.1(2)
C42 C35 Sm2 120.3(2)
C35 C36 C43 126.8(3)
C35 C36 P2 110.4(3)
C43 C36 P2 121.9(3)
C35 C36 Sm2 74.9(2)
C43 C36 Sm2 124.5(2)
P2 C36 Sm2 76.09(12)
C39 C37 C38 108.0(4)
C39 C37 C40 110.0(4)
C38 C37 C40 107.5(4)
C39 C37 C33 113.8(4)
C38 C37 C33 109.7(4)
C40 C37 C33 107.7(4)
C37 C38 H38A 109.5
C37 C38 H38B 109.5
H38A C38 H38B 109.5
C37 C38 H38C 109.5
H38A C38 H38C 109.5
H38B C38 H38C 109.5
C37 C39 H39A 109.5
C37 C39 H39B 109.5
H39A C39 H39B 109.5
C37 C39 H39C 109.5
H39A C39 H39C 109.5
H39B C39 H39C 109.5
C37 C40 H40A 109.5
C37 C40 H40B 109.5
H40A C40 H40B 109.5
C37 C40 H40C 109.5
H40A C40 H40C 109.5
H40B C40 H40C 109.5
C34 C41 H41A 109.5
C34 C41 H41B 109.5
H41A C41 H41B 109.5
C34 C41 H41C 109.5
H41A C41 H41C 109.5
H41B C41 H41C 109.5
C35 C42 H42A 109.5
C35 C42 H42B 109.5
H42A C42 H42B 109.5
C35 C42 H42C 109.5
H42A C42 H42C 109.5
H42B C42 H42C 109.5
C44 C43 C45 108.1(4)
C44 C43 C46 106.6(3)
C45 C43 C46 109.2(3)
C44 C43 C36 110.5(3)
C45 C43 C36 112.0(3)
C46 C43 C36 110.3(3)
C43 C44 H44A 109.5
C43 C44 H44B 109.5
H44A C44 H44B 109.5
C43 C44 H44C 109.5
H44A C44 H44C 109.5
H44B C44 H44C 109.5
C43 C45 H45A 109.5
C43 C45 H45B 109.5
H45A C45 H45B 109.5
C43 C45 H45C 109.5
H45A C45 H45C 109.5
H45B C45 H45C 109.5
C43 C46 H46A 109.5
C43 C46 H46B 109.5
H46A C46 H46B 109.5
C43 C46 H46C 109.5
H46A C46 H46C 109.5
H46B C46 H46C 109.5
C48 C47 Sm2 95.9(3)
C48 C47 H47A 112.6
Sm2 C47 H47A 112.6
C48 C47 H47B 112.6
Sm2 C47 H47B 112.6
H47A C47 H47B 110.1
C49 C48 C53 115.3(4)
C49 C48 C47 123.7(4)
C53 C48 C47 120.8(4)
C49 C48 Sm2 136.3(3)
C53 C48 Sm2 79.5(2)
C47 C48 Sm2 55.3(2)
C50 C49 C48 123.3(5)
C50 C49 H49 118.3
C48 C49 H49 118.3
C49 C50 C51 120.4(5)
C49 C50 H50 119.8
C51 C50 H50 119.8
C52 C51 C50 118.5(5)
C52 C51 H51 120.7
C50 C51 H51 120.7
C51 C52 C53 121.8(5)
C51 C52 H52 119.1
C53 C52 H52 119.1
C52 C53 C48 120.6(5)
C52 C53 N3 122.9(4)
C48 C53 N3 116.4(4)
N3 C54 H54A 109.5
N3 C54 H54B 109.5
H54A C54 H54B 109.5
N3 C54 H54C 109.5
H54A C54 H54C 109.5
H54B C54 H54C 109.5
N3 C55 H55A 109.5
N3 C55 H55B 109.5
H55A C55 H55B 109.5
N3 C55 H55C 109.5
H55A C55 H55C 109.5
H55B C55 H55C 109.5
C57 C56 Sm2 94.2(3)
C57 C56 H56A 112.9
Sm2 C56 H56A 112.9
C57 C56 H56B 112.9
Sm2 C56 H56B 112.9
H56A C56 H56B 110.3
C62 C57 C58 115.1(4)
C62 C57 C56 122.1(4)
C58 C57 C56 122.5(4)
C62 C57 Sm2 78.6(2)
C58 C57 Sm2 136.4(3)
C56 C57 Sm2 56.6(2)
C59 C58 C57 122.3(5)
C59 C58 H58 118.9
C57 C58 H58 118.9
C60 C59 C58 120.6(5)
C60 C59 H59 119.7
C58 C59 H59 119.7
C59 C60 C61 119.6(5)
C59 C60 H60 120.2
C61 C60 H60 120.2
C60 C61 C62 120.9(5)
C60 C61 H61 119.6
C62 C61 H61 119.6
C61 C62 C57 121.5(4)
C61 C62 N4 122.3(4)
C57 C62 N4 116.1(4)
C61 C62 Sm2 139.0(3)
C57 C62 Sm2 74.2(2)
N4 C62 Sm2 59.64(16)
N4 C63 H63A 109.5
N4 C63 H63B 109.5
H63A C63 H63B 109.5
N4 C63 H63C 109.5
H63A C63 H63C 109.5
H63B C63 H63C 109.5
N4 C64 H64A 109.5
N4 C64 H64B 109.5
H64A C64 H64B 109.5
N4 C64 H64C 109.5
H64A C64 H64C 109.5
H64B C64 H64C 109.5

loop_
_geom_bond_atom_site_label_1
_geom_bond_atom_site_label_2
_geom_bond_distance
Sm1 C15 2.505(3)
Sm1 C24 2.519(4)
Sm1 N2 2.620(3)
Sm1 N1 2.630(3)
Sm1 C2 2.834(3)
Sm1 C1 2.862(3)
Sm1 C3 2.866(3)
Sm1 C4 2.926(4)
Sm1 C25 2.981(4)
Sm1 P1 3.0091(10)
Sm1 C16 3.022(4)
Sm1 C30 3.029(3)
P1 C4 1.771(4)
P1 C1 1.773(4)
N1 C21 1.458(5)
N1 C22 1.483(5)
N1 C23 1.497(5)
N2 C30 1.459(5)
N2 C31 1.474(5)
N2 C32 1.489(5)
C1 C2 1.403(5)
C1 C5 1.541(5)
C2 C3 1.433(5)
C2 C9 1.516(5)
C3 C4 1.389(5)
C3 C10 1.519(5)
C4 C11 1.547(5)
C5 C7 1.529(6)
C5 C6 1.537(6)
C5 C8 1.542(5)
C6 H6A 0.9800
C6 H6B 0.9800
C6 H6C 0.9800
C7 H7A 0.9800
C7 H7B 0.9800
C7 H7C 0.9800
C8 H8A 0.9800
C8 H8B 0.9800
C8 H8C 0.9800
C9 H9A 0.9800
C9 H9B 0.9800
C9 H9C 0.9800
C10 H10A 0.9800
C10 H10B 0.9800
C10 H10C 0.9800
C11 C14 1.528(6)
C11 C13 1.539(6)
C11 C12 1.541(5)
C12 H12A 0.9800
C12 H12B 0.9800
C12 H12C 0.9800
C13 H13A 0.9800
C13 H13B 0.9800
C13 H13C 0.9800
C14 H14A 0.9800
C14 H14B 0.9800
C14 H14C 0.9800
C15 C16 1.453(6)
C15 H15A 0.9900
C15 H15B 0.9900
C16 C17 1.403(6)
C16 C21 1.410(6)
C17 C18 1.370(7)
C17 H17 0.9500
C18 C19 1.360(8)
C18 H18 0.9500
C19 C20 1.386(7)
C19 H19 0.9500
C20 C21 1.386(6)
C20 H20 0.9500
C22 H22A 0.9800
C22 H22B 0.9800
C22 H22C 0.9800
C23 H23A 0.9800
C23 H23B 0.9800
C23 H23C 0.9800
C24 C25 1.470(6)
C24 H24A 0.9900
C24 H24B 0.9900
C25 C26 1.412(6)
C25 C30 1.417(5)
C26 C27 1.368(6)
C26 H26 0.9500
C27 C28 1.384(7)
C27 H27 0.9500
C28 C29 1.383(6)
C28 H28 0.9500
C29 C30 1.394(5)
C29 H29 0.9500
C31 H31A 0.9800
C31 H31B 0.9800
C31 H31C 0.9800
C32 H32A 0.9800
C32 H32B 0.9800
C32 H32C 0.9800
Sm2 C47 2.491(4)
Sm2 C56 2.502(4)
Sm2 N4 2.627(3)
Sm2 N3 2.663(3)
Sm2 C35 2.869(4)
Sm2 C34 2.881(4)
Sm2 C36 2.894(4)
Sm2 C33 2.897(4)
Sm2 C57 2.987(4)
Sm2 P2 3.0082(11)
Sm2 C48 3.015(4)
Sm2 C62 3.043(3)
P2 C33 1.761(4)
P2 C36 1.773(4)
N3 C53 1.458(5)
N3 C54 1.467(6)
N3 C55 1.500(6)
N4 C62 1.458(4)
N4 C64 1.469(5)
N4 C63 1.492(6)
C33 C34 1.404(5)
C33 C37 1.556(5)
C34 C35 1.425(5)
C34 C41 1.527(5)
C35 C36 1.404(5)
C35 C42 1.513(5)
C36 C43 1.541(5)
C37 C39 1.520(7)
C37 C38 1.530(6)
C37 C40 1.545(7)
C38 H38A 0.9800
C38 H38B 0.9800
C38 H38C 0.9800
C39 H39A 0.9800
C39 H39B 0.9800
C39 H39C 0.9800
C40 H40A 0.9800
C40 H40B 0.9800
C40 H40C 0.9800
C41 H41A 0.9800
C41 H41B 0.9800
C41 H41C 0.9800
C42 H42A 0.9800
C42 H42B 0.9800
C42 H42C 0.9800
C43 C44 1.516(5)
C43 C45 1.526(5)
C43 C46 1.530(5)
C44 H44A 0.9800
C44 H44B 0.9800
C44 H44C 0.9800
C45 H45A 0.9800
C45 H45B 0.9800
C45 H45C 0.9800
C46 H46A 0.9800
C46 H46B 0.9800
C46 H46C 0.9800
C47 C48 1.461(6)
C47 H47A 0.9900
C47 H47B 0.9900
C48 C49 1.395(6)
C48 C53 1.422(6)
C49 C50 1.355(7)
C49 H49 0.9500
C50 C51 1.381(8)
C50 H50 0.9500
C51 C52 1.365(8)
C51 H51 0.9500
C52 C53 1.376(6)
C52 H52 0.9500
C54 H54A 0.9800
C54 H54B 0.9800
C54 H54C 0.9800
C55 H55A 0.9800
C55 H55B 0.9800
C55 H55C 0.9800
C56 C57 1.459(6)
C56 H56A 0.9900
C56 H56B 0.9900
C57 C62 1.420(6)
C57 C58 1.424(6)
C58 C59 1.380(7)
C58 H58 0.9500
C59 C60 1.373(8)
C59 H59 0.9500
C60 C61 1.373(7)
C60 H60 0.9500
C61 C62 1.391(6)
C61 H61 0.9500
C63 H63A 0.9800
C63 H63B 0.9800
C63 H63C 0.9800
C64 H64A 0.9800
C64 H64B 0.9800
C64 H64C 0.9800
